data_4312258
loop_
_publ_author_name
'Panagiotis Angaridis'
'F. Albert Cotton'
'Carlos A. Murillo'
'Dino Villagr\'an'
'Xiaoping Wang'

_publ_contact_author_address
;  Laboratory for Molecular Structure and Bonding
   Dept. of Chemistry
   Texas A&M University, PO Box  30012
   College Station, TX 77842-3012, USA
;
_publ_contact_author_email cotton@tamu.edu
_publ_contact_author_fax '(979) 845 9351'
_publ_contact_author_name 'F. A. Cotton'
_publ_contact_author_phone '(979) 845 4432'
_publ_section_title
;
 Paramagnetic Precursors for Supramolecular Assemblies: Selective
 Syntheses, Crystal Structures, and Electrochemical and Magnetic
 Properties of Ru2(O2CMe)4-n(formamidinate)nCl Complexes,n= 1-4
;
_journal_name_full 'Inorganic Chemistry'
_journal_page_first 8290
_journal_page_last 8300
_journal_paper_doi 10.1021/ic049108w
_journal_volume 43
_journal_year 2004
_chemical_formula_sum 'C29 H40 Cl N2 O7.5 Ru2'
_chemical_formula_weight 774.22
_chemical_name_systematic
; 
{tris(mu-acetato)-[mu-(2,6-xylyl)formamidinato])}diruthenium(II-III)
chloride-tetrahydrofurane tetrahydrofurane solvate  
;
_space_group_IT_number 15
_symmetry_cell_setting monoclinic
_symmetry_space_group_name_Hall '-C 2yc'
_symmetry_space_group_name_H-M 'C 1 2/c 1'
_atom_sites_solution_hydrogens geom
_atom_sites_solution_primary direct
_atom_sites_solution_secondary difmap
_audit_creation_method SHELXL-97
_cell_angle_alpha 90.00
_cell_angle_beta 107.7900(10)
_cell_angle_gamma 90.00
_cell_formula_units_Z 8
_cell_length_a 26.3669(16)
_cell_length_b 13.7031(8)
_cell_length_c 18.7399(11)
_cell_measurement_reflns_used 7207
_cell_measurement_temperature 213(2)
_cell_measurement_theta_max 27.49
_cell_measurement_theta_min 2.25
_cell_volume 6447.1(7)
_computing_cell_refinement SAINT
_computing_data_collection SMART
_computing_data_reduction 'SAINT and SADABS'
_computing_structure_refinement 'SHELXL-97 (Sheldrick, 1997)'
_computing_structure_solution 'SHELXS-97 (Sheldrick, 1990)'
_diffrn_ambient_temperature 213(2)
_diffrn_measured_fraction_theta_full 0.978
_diffrn_measured_fraction_theta_max 0.978
_diffrn_measurement_device_type 'Bruker SMART 1000'
_diffrn_measurement_method '\w scans'
_diffrn_radiation_monochromator graphite
_diffrn_radiation_source 'normal-focus sealed tube'
_diffrn_radiation_type MoK\a
_diffrn_radiation_wavelength 0.71073
_diffrn_reflns_av_R_equivalents 0.0146
_diffrn_reflns_av_sigmaI/netI 0.0184
_diffrn_reflns_limit_h_max 34
_diffrn_reflns_limit_h_min -24
_diffrn_reflns_limit_k_max 17
_diffrn_reflns_limit_k_min -16
_diffrn_reflns_limit_l_max 24
_diffrn_reflns_limit_l_min -24
_diffrn_reflns_number 19550
_diffrn_reflns_theta_full 27.50
_diffrn_reflns_theta_max 27.50
_diffrn_reflns_theta_min 1.90
_exptl_absorpt_coefficient_mu 1.067
_exptl_absorpt_correction_T_max 0.7264
_exptl_absorpt_correction_T_min 0.6175
_exptl_absorpt_correction_type multi-scan
_exptl_absorpt_process_details SADABS
_exptl_crystal_colour orange-red
_exptl_crystal_density_diffrn 1.595
_exptl_crystal_density_method 'not measured'
_exptl_crystal_description block
_exptl_crystal_F_000 3144
_exptl_crystal_size_max 0.50
_exptl_crystal_size_mid 0.33
_exptl_crystal_size_min 0.32
_refine_diff_density_max 0.655
_refine_diff_density_min -0.587
_refine_diff_density_rms 0.088
_refine_ls_extinction_method none
_refine_ls_goodness_of_fit_ref 1.089
_refine_ls_hydrogen_treatment mixed
_refine_ls_matrix_type full
_refine_ls_number_parameters 371
_refine_ls_number_reflns 7247
_refine_ls_number_restraints 0
_refine_ls_restrained_S_all 1.089
_refine_ls_R_factor_all 0.0343
_refine_ls_R_factor_gt 0.0285
_refine_ls_shift/su_max 0.001
_refine_ls_shift/su_mean 0.000
_refine_ls_structure_factor_coef Fsqd
_refine_ls_weighting_details 'calc w=1/[\s^2^(Fo^2^)+(0.0343P)^2^+13.4541P] where P=(Fo^2^+2Fc^2^)/3'
_refine_ls_weighting_scheme calc
_refine_ls_wR_factor_gt 0.0713
_refine_ls_wR_factor_ref 0.0758
_reflns_number_gt 6407
_reflns_number_total 7247
_reflns_threshold_expression >2sigma(I)
_cod_data_source_file ic049108wsi20040707_033913_2.cif
_cod_data_source_block cmpd1a
_cod_original_sg_symbol_H-M 'C 2/c'
_cod_original_formula_sum 'C29 H40 Cl N2 O7.50 Ru2'
_cod_database_code 4312258

loop_
_symmetry_equiv_pos_as_xyz
'x, y, z'
'-x, y, -z+1/2'
'x+1/2, y+1/2, z'
'-x+1/2, y+1/2, -z+1/2'
'-x, -y, -z'
'x, -y, z-1/2'
'-x+1/2, -y+1/2, -z'
'x+1/2, -y+1/2, z-1/2'

loop_
_atom_site_label
_atom_site_type_symbol
_atom_site_fract_x
_atom_site_fract_y
_atom_site_fract_z
_atom_site_U_iso_or_equiv
_atom_site_adp_type
_atom_site_occupancy
_atom_site_symmetry_multiplicity
_atom_site_calc_flag
_atom_site_refinement_flags
_atom_site_disorder_assembly
_atom_site_disorder_group
Ru1 Ru 0.148204(8) 0.697977(14) 0.094381(11) 0.02531(6) Uani 1 1 d . A .
Ru2 Ru 0.183826(8) 0.763810(14) 0.212349(11) 0.02580(6) Uani 1 1 d . . .
Cl1 Cl 0.11751(3) 0.62573(5) -0.03191(4) 0.03929(15) Uani 1 1 d . . .
N1 N 0.07344(8) 0.72795(14) 0.09823(11) 0.0238(4) Uani 1 1 d . . .
N2 N 0.10956(8) 0.78636(14) 0.21893(11) 0.0244(4) Uani 1 1 d . A .
O1 O 0.14809(7) 0.56455(12) 0.14478(9) 0.0285(4) Uani 1 1 d . . .
O2 O 0.18901(7) 0.62855(13) 0.25758(10) 0.0295(4) Uani 1 1 d . A .
O3 O 0.22463(7) 0.67019(15) 0.09299(11) 0.0371(4) Uani 1 1 d . . .
O4 O 0.25910(7) 0.74295(14) 0.20377(11) 0.0367(4) Uani 1 1 d . A .
O5 O 0.15623(8) 0.83298(14) 0.05231(10) 0.0364(4) Uani 1 1 d . . .
O6 O 0.18584(7) 0.89781(13) 0.16762(11) 0.0360(4) Uani 1 1 d . A .
C1 C 0.16947(9) 0.55714(18) 0.21488(14) 0.0275(5) Uani 1 1 d . A .
C2 C 0.17190(12) 0.4585(2) 0.25093(16) 0.0399(6) Uani 1 1 d . . .
H2A H 0.1559 0.4103 0.2129 0.060 Uiso 1 1 calc R A .
H2B H 0.1526 0.4605 0.2874 0.060 Uiso 1 1 calc R . .
H2C H 0.2088 0.4413 0.2758 0.060 Uiso 1 1 calc R . .
C3 C 0.26372(11) 0.7015(2) 0.14556(16) 0.0358(6) Uani 1 1 d . A .
C4 C 0.31838(12) 0.6896(3) 0.1379(2) 0.0546(9) Uani 1 1 d . . .
H4A H 0.3158 0.6570 0.0909 0.082 Uiso 1 1 calc R A .
H4B H 0.3401 0.6507 0.1792 0.082 Uiso 1 1 calc R . .
H4C H 0.3346 0.7532 0.1385 0.082 Uiso 1 1 calc R . .
C5 C 0.17380(11) 0.9034(2) 0.09655(17) 0.0395(6) Uani 1 1 d . A .
C6 C 0.18145(18) 1.0005(3) 0.0642(2) 0.0701(12) Uani 1 1 d . . .
H6A H 0.1708 0.9959 0.0100 0.105 Uiso 1 1 calc R A .
H6B H 0.2187 1.0192 0.0830 0.105 Uiso 1 1 calc R . .
H6C H 0.1598 1.0492 0.0788 0.105 Uiso 1 1 calc R . .
C10 C 0.06821(9) 0.76550(17) 0.16009(13) 0.0244(5) Uani 1 1 d . A .
H10A H 0.0338 0.7780 0.1627 0.029 Uiso 1 1 calc R . .
C11 C 0.02387(9) 0.70591(18) 0.04065(13) 0.0253(5) Uani 1 1 d . A .
C12 C 0.00459(11) 0.7698(2) -0.01965(14) 0.0328(5) Uani 1 1 d . . .
C13 C -0.04344(12) 0.7477(2) -0.07351(15) 0.0417(7) Uani 1 1 d . A .
H13A H -0.0570 0.7896 -0.1147 0.050 Uiso 1 1 calc R . .
C14 C -0.07154(12) 0.6645(2) -0.06705(16) 0.0437(7) Uani 1 1 d . . .
H14A H -0.1036 0.6496 -0.1043 0.052 Uiso 1 1 calc R A .
C15 C -0.05278(11) 0.6037(2) -0.00662(16) 0.0369(6) Uani 1 1 d . A .
H15A H -0.0725 0.5480 -0.0025 0.044 Uiso 1 1 calc R . .
C16 C -0.00493(10) 0.62314(18) 0.04880(14) 0.0282(5) Uani 1 1 d . . .
C17 C 0.03412(13) 0.8612(2) -0.02725(18) 0.0480(8) Uani 1 1 d . A .
H17A H 0.0145 0.8956 -0.0725 0.072 Uiso 1 1 calc R . .
H17B H 0.0692 0.8441 -0.0301 0.072 Uiso 1 1 calc R . .
H17C H 0.0378 0.9028 0.0159 0.072 Uiso 1 1 calc R . .
C18 C 0.01359(11) 0.55775(19) 0.11637(16) 0.0359(6) Uani 1 1 d . A .
H18A H 0.0473 0.5816 0.1493 0.054 Uiso 1 1 calc R . .
H18B H 0.0182 0.4919 0.1004 0.054 Uiso 1 1 calc R . .
H18C H -0.0127 0.5577 0.1429 0.054 Uiso 1 1 calc R . .
C21 C 0.09670(9) 0.83115(18) 0.28111(13) 0.0267(5) Uani 1 1 d . . .
C22 C 0.08229(11) 0.93033(19) 0.27642(15) 0.0332(5) Uani 1 1 d . A .
C23 C 0.06898(12) 0.9712(2) 0.33627(17) 0.0419(7) Uani 1 1 d . . .
H23A H 0.0589 1.0372 0.3342 0.050 Uiso 1 1 calc R A .
C24 C 0.07030(12) 0.9163(2) 0.39869(17) 0.0422(7) Uani 1 1 d . A .
H24A H 0.0618 0.9454 0.4390 0.051 Uiso 1 1 calc R . .
C25 C 0.08403(11) 0.8189(2) 0.40201(15) 0.0361(6) Uani 1 1 d . . .
H25A H 0.0846 0.7821 0.4446 0.043 Uiso 1 1 calc R A .
C26 C 0.09707(10) 0.77415(19) 0.34324(14) 0.0286(5) Uani 1 1 d . A .
C27 C 0.08087(14) 0.9919(2) 0.20930(17) 0.0458(7) Uani 1 1 d . . .
H27A H 0.0700 1.0578 0.2168 0.069 Uiso 1 1 calc R A .
H27B H 0.0557 0.9642 0.1649 0.069 Uiso 1 1 calc R . .
H27C H 0.1160 0.9934 0.2030 0.069 Uiso 1 1 calc R . .
C28 C 0.10959(12) 0.6665(2) 0.34687(16) 0.0384(6) Uani 1 1 d . . .
H28A H 0.1079 0.6403 0.3942 0.058 Uiso 1 1 calc R A .
H28B H 0.1451 0.6568 0.3429 0.058 Uiso 1 1 calc R . .
H28C H 0.0838 0.6333 0.3059 0.058 Uiso 1 1 calc R . .
O7A O 0.2328(2) 0.8331(4) 0.3259(3) 0.0317(14) Uiso 0.442(12) 1 d P A 1
C71A C 0.2263(4) 0.9297(7) 0.3547(6) 0.033(2) Uiso 0.442(12) 1 d P A 1
H71A H 0.1926 0.9358 0.3663 0.040 Uiso 0.442(12) 1 calc PR A 1
H71B H 0.2290 0.9817 0.3203 0.040 Uiso 0.442(12) 1 calc PR A 1
C72A C 0.2772(3) 0.9276(5) 0.4297(4) 0.042(2) Uiso 0.442(12) 1 d P A 1
H72A H 0.3031 0.9767 0.4251 0.051 Uiso 0.442(12) 1 calc PR A 1
H72B H 0.2656 0.9453 0.4729 0.051 Uiso 0.442(12) 1 calc PR A 1
C73A C 0.2981(4) 0.8515(7) 0.4407(5) 0.055(2) Uiso 0.442(12) 1 d P A 1
H73A H 0.2948 0.8249 0.4876 0.066 Uiso 0.442(12) 1 calc PR A 1
H73B H 0.3361 0.8601 0.4470 0.066 Uiso 0.442(12) 1 calc PR A 1
C74A C 0.2749(3) 0.7782(6) 0.3776(4) 0.0342(18) Uiso 0.442(12) 1 d P A 1
H74A H 0.3017 0.7577 0.3543 0.041 Uiso 0.442(12) 1 calc PR A 1
H74B H 0.2608 0.7205 0.3961 0.041 Uiso 0.442(12) 1 calc PR A 1
O7B O 0.22410(19) 0.8217(3) 0.3368(3) 0.0299(11) Uiso 0.558(12) 1 d P A 2
C71B C 0.2252(3) 0.9167(6) 0.3676(5) 0.045(2) Uiso 0.558(12) 1 d P A 2
H71C H 0.2410 0.9626 0.3404 0.054 Uiso 0.558(12) 1 calc PR A 2
H71D H 0.1887 0.9382 0.3619 0.054 Uiso 0.558(12) 1 calc PR A 2
C72B C 0.2539(4) 0.9168(5) 0.4413(4) 0.059(2) Uiso 0.558(12) 1 d P A 2
H72C H 0.2301 0.9218 0.4723 0.071 Uiso 0.558(12) 1 calc PR A 2
H72D H 0.2783 0.9726 0.4525 0.071 Uiso 0.558(12) 1 calc PR A 2
C73B C 0.2845(3) 0.8238(6) 0.4575(5) 0.061(2) Uiso 0.558(12) 1 d P A 2
H73C H 0.3227 0.8361 0.4680 0.073 Uiso 0.558(12) 1 calc PR A 2
H73D H 0.2788 0.7906 0.5007 0.073 Uiso 0.558(12) 1 calc PR A 2
C74B C 0.2639(3) 0.7645(6) 0.3890(4) 0.0488(18) Uiso 0.558(12) 1 d P A 2
H74C H 0.2927 0.7482 0.3682 0.059 Uiso 0.558(12) 1 calc PR A 2
H74D H 0.2483 0.7037 0.4004 0.059 Uiso 0.558(12) 1 calc PR A 2
O8 O 0.0000 0.2017(3) 0.2500 0.0842(14) Uani 1 2 d S . .
C81 C 0.04410(16) 0.2616(3) 0.2827(2) 0.0709(12) Uani 1 1 d . . .
H81A H 0.0745 0.2404 0.2669 0.085 Uiso 1 1 calc R . .
H81B H 0.0541 0.2570 0.3374 0.085 Uiso 1 1 calc R . .
C82 C 0.02990(14) 0.3634(3) 0.2586(2) 0.0602(9) Uani 1 1 d . . .
H82A H 0.0403 0.3796 0.2141 0.072 Uiso 1 1 calc R . .
H82B H 0.0467 0.4096 0.2988 0.072 Uiso 1 1 calc R . .

loop_
_atom_site_aniso_label
_atom_site_aniso_U_11
_atom_site_aniso_U_22
_atom_site_aniso_U_33
_atom_site_aniso_U_23
_atom_site_aniso_U_13
_atom_site_aniso_U_12
Ru1 0.02429(10) 0.02722(11) 0.02445(10) -0.00078(7) 0.00747(7) -0.00381(7)
Ru2 0.02252(10) 0.02514(10) 0.02717(11) -0.00230(7) 0.00379(8) -0.00265(7)
Cl1 0.0447(4) 0.0458(4) 0.0271(3) -0.0046(3) 0.0106(3) -0.0088(3)
N1 0.0247(10) 0.0223(9) 0.0225(9) 0.0007(8) 0.0044(8) -0.0028(8)
N2 0.0247(10) 0.0234(9) 0.0231(9) -0.0017(8) 0.0044(8) -0.0004(8)
O1 0.0282(9) 0.0266(8) 0.0291(9) -0.0004(7) 0.0064(7) -0.0005(7)
O2 0.0282(9) 0.0284(9) 0.0292(9) 0.0002(7) 0.0050(7) 0.0018(7)
O3 0.0291(9) 0.0458(11) 0.0385(10) -0.0062(9) 0.0134(8) -0.0052(8)
O4 0.0244(9) 0.0405(11) 0.0436(11) -0.0068(9) 0.0080(8) -0.0056(8)
O5 0.0374(10) 0.0374(10) 0.0338(10) 0.0052(8) 0.0098(8) -0.0091(8)
O6 0.0367(10) 0.0269(9) 0.0419(11) -0.0010(8) 0.0083(8) -0.0068(8)
C1 0.0244(11) 0.0262(12) 0.0320(12) 0.0005(10) 0.0086(10) 0.0024(9)
C2 0.0493(17) 0.0286(13) 0.0378(15) 0.0051(11) 0.0074(13) -0.0004(12)
C3 0.0291(13) 0.0365(14) 0.0434(15) 0.0010(12) 0.0136(11) -0.0024(11)
C4 0.0288(15) 0.067(2) 0.071(2) -0.0080(18) 0.0201(15) -0.0048(14)
C5 0.0349(14) 0.0355(14) 0.0451(16) 0.0083(12) 0.0079(12) -0.0072(12)
C6 0.090(3) 0.0437(19) 0.065(2) 0.0167(17) 0.007(2) -0.0242(19)
C10 0.0235(11) 0.0225(11) 0.0256(11) 0.0020(9) 0.0051(9) -0.0002(9)
C11 0.0259(11) 0.0289(12) 0.0205(11) -0.0028(9) 0.0061(9) -0.0018(9)
C12 0.0328(13) 0.0381(14) 0.0257(12) 0.0035(10) 0.0062(10) -0.0025(11)
C13 0.0405(16) 0.0540(18) 0.0251(13) 0.0041(12) 0.0018(11) 0.0023(13)
C14 0.0346(14) 0.0589(19) 0.0301(13) -0.0120(13) -0.0011(11) -0.0070(13)
C15 0.0335(14) 0.0378(14) 0.0390(14) -0.0135(12) 0.0105(11) -0.0099(11)
C16 0.0284(12) 0.0260(12) 0.0311(12) -0.0054(10) 0.0107(10) -0.0024(9)
C17 0.0481(17) 0.0467(17) 0.0423(16) 0.0209(14) 0.0037(13) -0.0058(14)
C18 0.0372(14) 0.0286(13) 0.0427(15) 0.0042(11) 0.0134(12) -0.0051(11)
C21 0.0228(11) 0.0288(12) 0.0257(11) -0.0045(9) 0.0034(9) -0.0023(9)
C22 0.0328(13) 0.0307(13) 0.0347(13) -0.0025(11) 0.0082(11) 0.0019(10)
C23 0.0454(16) 0.0325(14) 0.0473(17) -0.0093(12) 0.0137(13) 0.0051(12)
C24 0.0445(16) 0.0451(16) 0.0389(15) -0.0134(13) 0.0157(13) 0.0009(13)
C25 0.0340(14) 0.0444(15) 0.0296(13) -0.0038(11) 0.0094(11) -0.0007(12)
C26 0.0250(12) 0.0312(12) 0.0281(12) -0.0037(10) 0.0056(10) -0.0013(10)
C27 0.0596(19) 0.0320(14) 0.0462(17) 0.0056(13) 0.0166(15) 0.0109(13)
C28 0.0481(16) 0.0359(14) 0.0359(14) 0.0045(12) 0.0197(12) 0.0034(12)
O8 0.077(3) 0.042(2) 0.105(3) 0.000 -0.014(2) 0.000
C81 0.053(2) 0.072(3) 0.068(3) -0.004(2) -0.0116(19) 0.0123(19)
C82 0.060(2) 0.057(2) 0.065(2) -0.0107(18) 0.0200(18) -0.0131(17)

loop_
_atom_type_symbol
_atom_type_description
_atom_type_scat_dispersion_real
_atom_type_scat_dispersion_imag
_atom_type_scat_source
C C 0.0033 0.0016 'International Tables Vol C Tables 4.2.6.8 and 6.1.1.4'
H H 0.0000 0.0000 'International Tables Vol C Tables 4.2.6.8 and 6.1.1.4'
N N 0.0061 0.0033 'International Tables Vol C Tables 4.2.6.8 and 6.1.1.4'
O O 0.0106 0.0060 'International Tables Vol C Tables 4.2.6.8 and 6.1.1.4'
Cl Cl 0.1484 0.1585 'International Tables Vol C Tables 4.2.6.8 and 6.1.1.4'
Ru Ru -1.2594 0.8363 'International Tables Vol C Tables 4.2.6.8 and 6.1.1.4'

loop_
_geom_angle_atom_site_label_1
_geom_angle_atom_site_label_2
_geom_angle_atom_site_label_3
_geom_angle
_geom_angle_site_symmetry_1
_geom_angle_site_symmetry_3
_geom_angle_publ_flag
N1 Ru1 O5 92.66(8) . . ?
N1 Ru1 O1 91.47(7) . . ?
O5 Ru1 O1 173.87(7) . . ?
N1 Ru1 O3 178.41(8) . . ?
O5 Ru1 O3 86.88(8) . . ?
O1 Ru1 O3 88.87(7) . . ?
N1 Ru1 Ru2 90.13(5) . . ?
O5 Ru1 Ru2 87.48(5) . . ?
O1 Ru1 Ru2 87.99(5) . . ?
O3 Ru1 Ru2 88.33(5) . . ?
N1 Ru1 Cl1 94.46(6) . . ?
O5 Ru1 Cl1 92.03(6) . . ?
O1 Ru1 Cl1 92.16(5) . . ?
O3 Ru1 Cl1 87.08(6) . . ?
Ru2 Ru1 Cl1 175.40(2) . . ?
N2 Ru2 O2 93.28(7) . . ?
N2 Ru2 O6 92.00(8) . . ?
O2 Ru2 O6 174.68(7) . . ?
N2 Ru2 O4 178.77(8) . . ?
O2 Ru2 O4 87.83(7) . . ?
O6 Ru2 O4 86.89(8) . . ?
N2 Ru2 Ru1 89.99(6) . . ?
O2 Ru2 Ru1 89.93(5) . . ?
O6 Ru2 Ru1 90.71(5) . . ?
O4 Ru2 Ru1 89.47(5) . . ?
N2 Ru2 O7A 99.12(17) . . ?
O2 Ru2 O7A 92.48(16) . . ?
O6 Ru2 O7A 86.05(17) . . ?
O4 Ru2 O7A 81.36(17) . . ?
Ru1 Ru2 O7A 170.42(18) . . ?
N2 Ru2 O7B 92.28(13) . . ?
O2 Ru2 O7B 86.68(13) . . ?
O6 Ru2 O7B 92.47(13) . . ?
O4 Ru2 O7B 88.32(14) . . ?
Ru1 Ru2 O7B 176.02(10) . . ?
O7A Ru2 O7B 9.24(17) . . ?
C10 N1 C11 115.1(2) . . ?
C10 N1 Ru1 118.30(16) . . ?
C11 N1 Ru1 126.45(15) . . ?
C10 N2 C21 115.3(2) . . ?
C10 N2 Ru2 118.85(16) . . ?
C21 N2 Ru2 125.70(15) . . ?
C1 O1 Ru1 119.00(15) . . ?
C1 O2 Ru2 118.63(15) . . ?
C3 O3 Ru1 119.72(18) . . ?
C3 O4 Ru2 118.51(17) . . ?
C5 O5 Ru1 119.83(17) . . ?
C5 O6 Ru2 117.22(17) . . ?
O1 C1 O2 124.0(2) . . ?
O1 C1 C2 118.9(2) . . ?
O2 C1 C2 117.1(2) . . ?
O3 C3 O4 123.6(2) . . ?
O3 C3 C4 117.8(3) . . ?
O4 C3 C4 118.6(3) . . ?
O5 C5 O6 124.4(2) . . ?
O5 C5 C6 118.6(3) . . ?
O6 C5 C6 117.0(3) . . ?
N1 C10 N2 122.5(2) . . ?
C12 C11 C16 121.4(2) . . ?
C12 C11 N1 119.6(2) . . ?
C16 C11 N1 118.9(2) . . ?
C13 C12 C11 118.4(2) . . ?
C13 C12 C17 119.7(2) . . ?
C11 C12 C17 121.8(2) . . ?
C14 C13 C12 120.6(3) . . ?
C15 C14 C13 120.3(3) . . ?
C14 C15 C16 121.1(3) . . ?
C15 C16 C11 118.1(2) . . ?
C15 C16 C18 120.0(2) . . ?
C11 C16 C18 121.8(2) . . ?
C26 C21 C22 121.6(2) . . ?
C26 C21 N2 119.3(2) . . ?
C22 C21 N2 119.0(2) . . ?
C23 C22 C21 117.9(3) . . ?
C23 C22 C27 120.0(3) . . ?
C21 C22 C27 122.1(2) . . ?
C24 C23 C22 121.1(3) . . ?
C25 C24 C23 120.2(3) . . ?
C24 C25 C26 121.0(3) . . ?
C25 C26 C21 118.2(2) . . ?
C25 C26 C28 119.9(2) . . ?
C21 C26 C28 121.9(2) . . ?
C74A O7A C71A 112.2(6) . . ?
C74A O7A Ru2 120.0(4) . . ?
C71A O7A Ru2 127.9(5) . . ?
O7A C71A C72A 98.4(6) . . ?
C73A C72A C71A 112.9(8) . . ?
C72A C73A C74A 113.3(8) . . ?
O7A C74A C73A 102.7(6) . . ?
C71B O7B C74B 107.7(5) . . ?
C71B O7B Ru2 130.5(4) . . ?
C74B O7B Ru2 120.1(4) . . ?
C72B C71B O7B 110.5(7) . . ?
C71B C72B C73B 107.8(7) . . ?
C74B C73B C72B 105.1(6) . . ?
O7B C74B C73B 107.0(6) . . ?
C81 O8 C81 108.4(4) . 2 ?
O8 C81 C82 108.6(3) . . ?
C81 C82 C82 102.5(2) . 2 ?

loop_
_geom_bond_atom_site_label_1
_geom_bond_atom_site_label_2
_geom_bond_distance
_geom_bond_site_symmetry_2
_geom_bond_publ_flag
Ru1 N1 2.036(2) . ?
Ru1 O5 2.0471(19) . ?
Ru1 O1 2.0583(17) . ?
Ru1 O3 2.0586(18) . ?
Ru1 Ru2 2.3053(3) . ?
Ru1 Cl1 2.4629(7) . ?
Ru2 N2 2.023(2) . ?
Ru2 O2 2.0252(17) . ?
Ru2 O6 2.0259(18) . ?
Ru2 O4 2.0597(19) . ?
Ru2 O7A 2.328(5) . ?
Ru2 O7B 2.384(4) . ?
N1 C10 1.314(3) . ?
N1 C11 1.450(3) . ?
N2 C10 1.323(3) . ?
N2 C21 1.446(3) . ?
O1 C1 1.265(3) . ?
O2 C1 1.269(3) . ?
O3 C3 1.264(3) . ?
O4 C3 1.268(3) . ?
O5 C5 1.264(3) . ?
O6 C5 1.274(3) . ?
C1 C2 1.503(3) . ?
C3 C4 1.501(4) . ?
C5 C6 1.501(4) . ?
C11 C12 1.397(3) . ?
C11 C16 1.399(3) . ?
C12 C13 1.390(4) . ?
C12 C17 1.504(4) . ?
C13 C14 1.385(4) . ?
C14 C15 1.370(4) . ?
C15 C16 1.393(4) . ?
C16 C18 1.506(4) . ?
C21 C26 1.399(4) . ?
C21 C22 1.407(4) . ?
C22 C23 1.391(4) . ?
C22 C27 1.506(4) . ?
C23 C24 1.382(4) . ?
C24 C25 1.379(4) . ?
C25 C26 1.392(4) . ?
C26 C28 1.508(4) . ?
O7A C74A 1.443(9) . ?
O7A C71A 1.458(11) . ?
C71A C72A 1.621(12) . ?
C72A C73A 1.167(11) . ?
C73A C74A 1.529(11) . ?
O7B C71B 1.421(9) . ?
O7B C74B 1.430(8) . ?
C71B C72B 1.356(11) . ?
C72B C73B 1.491(10) . ?
C73B C74B 1.475(10) . ?
O8 C81 1.402(4) . ?
O8 C81 1.402(4) 2 ?
C81 C82 1.478(6) . ?
C82 C82 1.510(7) 2 ?
